data_7127836
loop_
_publ_author_name
'Iwamoto, Hajime'
'Ishizu, Yuki'
'Hasegawa, Eietsu'
'Sekiya, Ryo'
'Haino, Takeharu'

_publ_section_title
;
 Translational isomers of <i>N</i>-sulfonylated [3]catenane: synthesis and
 isomerization.
;
_journal_issue 15
_journal_name_full 'Chemical communications (Cambridge, England)'
_journal_page_first 1915
_journal_page_last 1918
_journal_paper_doi 10.1039/d0cc07720h
_journal_volume 57
_journal_year 2021
_chemical_formula_sum 'C62 H75 N O14 S'
_chemical_formula_weight 1090.29
_space_group_crystal_system triclinic
_space_group_IT_number 2
_space_group_name_Hall '-P 1'
_space_group_name_H-M_alt 'P -1'
_atom_sites_solution_hydrogens geom
_audit_creation_method SHELXL-2013
_audit_update_record
;
2020-11-17 deposited with the CCDC.	2021-01-19 downloaded from the CCDC.
;
_cell_angle_alpha 86.172(3)
_cell_angle_beta 89.944(3)
_cell_angle_gamma 88.535(3)
_cell_formula_units_Z 2
_cell_length_a 9.927(2)
_cell_length_b 14.803(3)
_cell_length_c 19.257(4)
_cell_measurement_temperature 123(2)
_cell_volume 2822.6(10)
_computing_structure_refinement 'SHELXL-2013 (Sheldrick, 2013)'
_diffrn_ambient_temperature 123(2)
_diffrn_measured_fraction_theta_full 0.979
_diffrn_measured_fraction_theta_max 0.865
_diffrn_radiation_type MoK\a
_diffrn_radiation_wavelength 0.71073
_diffrn_reflns_av_R_equivalents 0.0178
_diffrn_reflns_av_unetI/netI 0.0539
_diffrn_reflns_Laue_measured_fraction_full 0.979
_diffrn_reflns_Laue_measured_fraction_max 0.865
_diffrn_reflns_limit_h_max 13
_diffrn_reflns_limit_h_min -13
_diffrn_reflns_limit_k_max 20
_diffrn_reflns_limit_k_min -19
_diffrn_reflns_limit_l_max 14
_diffrn_reflns_limit_l_min -25
_diffrn_reflns_number 17027
_diffrn_reflns_point_group_measured_fraction_full 0.979
_diffrn_reflns_point_group_measured_fraction_max 0.865
_diffrn_reflns_theta_full 25.242
_diffrn_reflns_theta_max 29.188
_diffrn_reflns_theta_min 2.052
_exptl_absorpt_coefficient_mu 0.125
_exptl_crystal_density_diffrn 1.283
_exptl_crystal_F_000 1164
_exptl_crystal_size_max 0.110
_exptl_crystal_size_mid 0.030
_exptl_crystal_size_min 0.020
_refine_diff_density_max 0.605
_refine_diff_density_min -0.336
_refine_diff_density_rms 0.056
_refine_ls_extinction_method none
_refine_ls_goodness_of_fit_ref 1.020
_refine_ls_hydrogen_treatment constr
_refine_ls_matrix_type full
_refine_ls_number_parameters 705
_refine_ls_number_reflns 13222
_refine_ls_number_restraints 0
_refine_ls_restrained_S_all 1.020
_refine_ls_R_factor_all 0.0919
_refine_ls_R_factor_gt 0.0522
_refine_ls_shift/su_max 0.000
_refine_ls_shift/su_mean 0.000
_refine_ls_structure_factor_coef Fsqd
_refine_ls_weighting_details
;
 w=1/[\s^2^(Fo^2^)+(0.0584P)^2^+1.3926P]
 where P=(Fo^2^+2Fc^2^)/3
;
_refine_ls_weighting_scheme calc
_refine_ls_wR_factor_gt 0.1198
_refine_ls_wR_factor_ref 0.1397
_reflns_Friedel_coverage 0.000
_reflns_number_gt 8840
_reflns_number_total 13222
_reflns_threshold_expression 'I > 2\s(I)'
_cod_data_source_file d0cc07720h2.cif
_cod_data_source_block shelx
_cod_depositor_comments 'Adding full bibliography for 7127836--7127838.cif.'
_cod_original_cell_volume 2822.4(11)
_cod_database_code 7127836
_shelx_space_group_comment
;
The symmetry employed for this shelxl refinement is uniquely defined
by the following loop, which should always be used as a source of
symmetry information in preference to the above space-group names.
They are only intended as comments.
;
_shelx_estimated_absorpt_t_min 0.986
_shelx_estimated_absorpt_t_max 0.998
_shelxl_version_number 2013-2

loop_
_space_group_symop_operation_xyz
'x, y, z'
'-x, -y, -z'

loop_
_atom_site_label
_atom_site_type_symbol
_atom_site_fract_x
_atom_site_fract_y
_atom_site_fract_z
_atom_site_U_iso_or_equiv
_atom_site_adp_type
_atom_site_occupancy
_atom_site_site_symmetry_order
_atom_site_calc_flag
_atom_site_refinement_flags_posn
_atom_site_refinement_flags_adp
_atom_site_refinement_flags_occupancy
_atom_site_disorder_assembly
_atom_site_disorder_group
S1 S 0.90586(5) 0.17747(4) 0.42821(3) 0.02508(12) Uani 1 1 d . . . . .
O1 O 0.50676(14) 0.28788(10) 0.61084(7) 0.0254(3) Uani 1 1 d . . . . .
O10 O 0.26545(14) 0.30730(9) 0.56676(7) 0.0240(3) Uani 1 1 d . . . . .
O9 O 0.04185(15) 0.40407(10) 0.62813(7) 0.0277(3) Uani 1 1 d . . . . .
O5 O -0.33654(16) -0.04517(10) 0.97783(8) 0.0313(4) Uani 1 1 d . . . . .
H5 H -0.4162 -0.0588 0.9879 0.047 Uiso 1 1 calc R U . . .
O14 O 0.70719(15) -0.24795(9) 0.20319(7) 0.0260(3) Uani 1 1 d . . . . .
O7 O -0.05405(16) 0.29113(10) 0.87041(8) 0.0302(4) Uani 1 1 d . . . . .
O6 O -0.42385(17) 0.09581(11) 0.97830(8) 0.0345(4) Uani 1 1 d . . . . .
O12 O 0.96860(15) 0.14110(10) 0.49123(8) 0.0308(4) Uani 1 1 d . . . . .
O8 O -0.11153(16) 0.41908(9) 0.75480(8) 0.0295(3) Uani 1 1 d . . . . .
O4 O 0.12780(16) -0.00962(10) 0.88662(8) 0.0291(3) Uani 1 1 d . . . . .
O11 O 0.92083(16) 0.27141(10) 0.40603(8) 0.0322(4) Uani 1 1 d . . . . .
O3 O 0.47631(16) -0.03366(11) 0.83250(8) 0.0346(4) Uani 1 1 d . . . . .
O2 O 0.59059(16) 0.13795(10) 0.70438(8) 0.0309(4) Uani 1 1 d . . . . .
C4 C 0.4406(2) 0.42029(13) 0.41554(11) 0.0229(4) Uani 1 1 d . . . . .
C10 C 0.3341(2) 0.38573(13) 0.45771(10) 0.0224(4) Uani 1 1 d . . . . .
H10 H 0.2440 0.3920 0.4412 0.027 Uiso 1 1 calc R U . . .
C3 C 0.5743(2) 0.41049(13) 0.44032(11) 0.0238(4) Uani 1 1 d . . . . .
C22 C 0.0373(2) 0.14440(14) 0.88150(10) 0.0254(5) Uani 1 1 d . . . . .
H22 H 0.1191 0.1682 0.8634 0.031 Uiso 1 1 calc R U . . .
O13 O 1.56033(18) 0.27523(13) 0.21286(9) 0.0451(4) Uani 1 1 d . . . . .
C7 C 0.5988(2) 0.36570(13) 0.50678(11) 0.0241(4) Uani 1 1 d . . . . .
H7 H 0.6885 0.3583 0.5237 0.029 Uiso 1 1 calc R U . . .
C9 C 0.3592(2) 0.34350(13) 0.52185(10) 0.0217(4) Uani 1 1 d . . . . .
C27 C -0.0437(2) 0.47868(15) 0.64153(12) 0.0303(5) Uani 1 1 d . . . . .
H27A H -0.1359 0.4679 0.6249 0.036 Uiso 1 1 calc R U . . .
H27B H -0.0108 0.5340 0.6160 0.036 Uiso 1 1 calc R U . . .
C48 C 0.8423(2) -0.19891(13) 0.29478(10) 0.0230(4) Uani 1 1 d . . . . .
C19 C -0.2001(2) 0.07614(14) 0.93759(10) 0.0252(5) Uani 1 1 d . . . . .
N1 N 0.96309(18) 0.11878(11) 0.36567(9) 0.0251(4) Uani 1 1 d . . . . .
C38 C 1.0870(2) 0.18113(14) 0.26100(11) 0.0257(5) Uani 1 1 d . . . . .
C34 C 0.7315(2) 0.16003(14) 0.43714(11) 0.0246(4) Uani 1 1 d . . . . .
C32 C 0.5451(2) 0.11077(14) 0.50818(12) 0.0302(5) Uani 1 1 d . . . . .
H32 H 0.5118 0.0849 0.5511 0.036 Uiso 1 1 calc R U . . .
C33 C 0.6834(2) 0.12120(14) 0.49941(11) 0.0268(5) Uani 1 1 d . . . . .
H33 H 0.7441 0.1018 0.5358 0.032 Uiso 1 1 calc R U . . .
C18 C -0.0924(2) 0.01760(14) 0.92674(10) 0.0255(5) Uani 1 1 d . . . . .
H18 H -0.0992 -0.0454 0.9386 0.031 Uiso 1 1 calc R U . . .
C35 C 0.6431(2) 0.18796(16) 0.38353(12) 0.0317(5) Uani 1 1 d . . . . .
H35 H 0.6761 0.2151 0.3410 0.038 Uiso 1 1 calc R U . . .
C53 C 0.7790(2) -0.27922(14) 0.26532(11) 0.0259(5) Uani 1 1 d . . . . .
H53A H 0.8495 -0.3246 0.2543 0.031 Uiso 1 1 calc R U . . .
H53B H 0.7164 -0.3080 0.2996 0.031 Uiso 1 1 calc R U . . .
C20 C -0.1927(2) 0.16937(14) 0.92012(11) 0.0262(5) Uani 1 1 d . . . . .
H20 H -0.2671 0.2092 0.9276 0.031 Uiso 1 1 calc R U . . .
C23 C -0.3295(2) 0.04224(14) 0.96655(10) 0.0262(5) Uani 1 1 d . . . . .
C29 C 0.1283(2) 0.30626(14) 0.54415(11) 0.0242(4) Uani 1 1 d . . . . .
H29A H 0.0830 0.2551 0.5694 0.029 Uiso 1 1 calc R U . . .
H29B H 0.1265 0.2957 0.4939 0.029 Uiso 1 1 calc R U . . .
C21 C -0.0737(2) 0.20173(14) 0.89170(10) 0.0253(5) Uani 1 1 d . . . . .
C44 C 1.0295(2) 0.02964(13) 0.37887(11) 0.0253(4) Uani 1 1 d . . . . .
H44A H 1.0352 0.0158 0.4298 0.030 Uiso 1 1 calc R U . . .
H44B H 1.1227 0.0327 0.3607 0.030 Uiso 1 1 calc R U . . .
C46 C 1.0381(2) -0.11054(14) 0.31359(11) 0.0254(4) Uani 1 1 d . . . . .
H46 H 1.1322 -0.1022 0.3082 0.030 Uiso 1 1 calc R U . . .
C47 C 0.9795(2) -0.18592(14) 0.28816(11) 0.0266(5) Uani 1 1 d . . . . .
H47 H 1.0342 -0.2290 0.2660 0.032 Uiso 1 1 calc R U . . .
C6 C 0.5218(2) 0.49925(15) 0.31016(12) 0.0320(5) Uani 1 1 d . . . . .
H6 H 0.5043 0.5294 0.2659 0.038 Uiso 1 1 calc R U . . .
C45 C 0.9603(2) -0.04718(13) 0.34684(10) 0.0227(4) Uani 1 1 d . . . . .
C8 C 0.4946(2) 0.33300(13) 0.54685(10) 0.0222(4) Uani 1 1 d . . . . .
C5 C 0.4175(2) 0.46529(14) 0.34947(11) 0.0277(5) Uani 1 1 d . . . . .
H5 H 0.3280 0.4721 0.3320 0.033 Uiso 1 1 calc R U . . .
C50 C 0.8224(2) -0.06067(14) 0.35382(11) 0.0250(4) Uani 1 1 d . . . . .
H50 H 0.7679 -0.0178 0.3763 0.030 Uiso 1 1 calc R U . . .
C17 C 0.0266(2) 0.05225(14) 0.89807(10) 0.0246(4) Uani 1 1 d . . . . .
C12 C 0.6267(2) 0.22908(15) 0.71016(11) 0.0277(5) Uani 1 1 d . . . . .
H12A H 0.7134 0.2308 0.7353 0.033 Uiso 1 1 calc R U . . .
H12B H 0.5572 0.2606 0.7371 0.033 Uiso 1 1 calc R U . . .
C1 C 0.6541(2) 0.48981(15) 0.33484(12) 0.0335(5) Uani 1 1 d . . . . .
H1 H 0.7260 0.5141 0.3075 0.040 Uiso 1 1 calc R U . . .
C11 C 0.6397(2) 0.27631(14) 0.63959(11) 0.0256(4) Uani 1 1 d . . . . .
H11A H 0.6812 0.3359 0.6431 0.031 Uiso 1 1 calc R U . . .
H11B H 0.6972 0.2397 0.6095 0.031 Uiso 1 1 calc R U . . .
C36 C 0.5065(2) 0.17563(16) 0.39295(12) 0.0332(5) Uani 1 1 d . . . . .
H36 H 0.4462 0.1936 0.3560 0.040 Uiso 1 1 calc R U . . .
C2 C 0.6802(2) 0.44585(14) 0.39809(12) 0.0290(5) Uani 1 1 d . . . . .
H2 H 0.7706 0.4388 0.4141 0.035 Uiso 1 1 calc R U . . .
C49 C 0.7639(2) -0.13550(14) 0.32847(11) 0.0251(4) Uani 1 1 d . . . . .
H49 H 0.6698 -0.1439 0.3340 0.030 Uiso 1 1 calc R U . . .
C37 C 0.9528(2) 0.15449(15) 0.29285(11) 0.0275(5) Uani 1 1 d . . . . .
H37A H 0.8909 0.2082 0.2902 0.033 Uiso 1 1 calc R U . . .
H37B H 0.9128 0.1080 0.2651 0.033 Uiso 1 1 calc R U . . .
C41 C 1.3301(2) 0.23404(15) 0.19727(11) 0.0293(5) Uani 1 1 d . . . . .
C24 C -0.1695(2) 0.35041(14) 0.86593(12) 0.0298(5) Uani 1 1 d . . . . .
H24A H -0.2008 0.3637 0.9131 0.036 Uiso 1 1 calc R U . . .
H24B H -0.2437 0.3221 0.8416 0.036 Uiso 1 1 calc R U . . .
C15 C 0.3401(2) -0.05720(15) 0.84409(12) 0.0299(5) Uani 1 1 d . . . . .
H15A H 0.3351 -0.1001 0.8856 0.036 Uiso 1 1 calc R U . . .
H15B H 0.3071 -0.0882 0.8037 0.036 Uiso 1 1 calc R U . . .
C42 C 1.2789(2) 0.27835(15) 0.25369(12) 0.0329(5) Uani 1 1 d . . . . .
H42 H 1.3265 0.3272 0.2707 0.039 Uiso 1 1 calc R U . . .
C28 C 0.0511(2) 0.39226(14) 0.55568(11) 0.0266(5) Uani 1 1 d . . . . .
H28A H 0.0973 0.4443 0.5321 0.032 Uiso 1 1 calc R U . . .
H28B H -0.0404 0.3897 0.5356 0.032 Uiso 1 1 calc R U . . .
C60 C 1.0177(3) -0.31435(17) -0.07140(13) 0.0359(5) Uani 1 1 d . . . . .
H60A H 1.0646 -0.3037 -0.0275 0.043 Uiso 1 1 calc R U . . .
H60B H 0.9846 -0.2549 -0.0920 0.043 Uiso 1 1 calc R U . . .
C39 C 1.1394(2) 0.13667(16) 0.20553(11) 0.0313(5) Uani 1 1 d . . . . .
H39 H 1.0922 0.0876 0.1886 0.038 Uiso 1 1 calc R U . . .
C31 C 0.4553(2) 0.13765(14) 0.45513(12) 0.0299(5) Uani 1 1 d . . . . .
C43 C 1.1595(2) 0.25186(15) 0.28518(12) 0.0317(5) Uani 1 1 d . . . . .
H43 H 1.1267 0.2824 0.3239 0.038 Uiso 1 1 calc R U . . .
C16 C 0.2496(2) 0.02454(14) 0.85483(11) 0.0273(5) Uani 1 1 d . . . . .
H16A H 0.2939 0.0659 0.8855 0.033 Uiso 1 1 calc R U . . .
H16B H 0.2291 0.0581 0.8097 0.033 Uiso 1 1 calc R U . . .
C54 C 0.6700(2) -0.31981(14) 0.16279(11) 0.0285(5) Uani 1 1 d . . . . .
H54A H 0.6132 -0.3627 0.1907 0.034 Uiso 1 1 calc R U . . .
H54B H 0.7514 -0.3531 0.1476 0.034 Uiso 1 1 calc R U . . .
C58 C 0.7908(3) -0.32925(17) -0.01034(13) 0.0360(5) Uani 1 1 d . . . . .
H58A H 0.7485 -0.2773 -0.0379 0.043 Uiso 1 1 calc R U . . .
H58B H 0.8350 -0.3054 0.0305 0.043 Uiso 1 1 calc R U . . .
C62 C 1.2381(3) -0.29432(17) -0.13762(13) 0.0392(6) Uani 1 1 d . . . . .
H62A H 1.2047 -0.2339 -0.1562 0.047 Uiso 1 1 calc R U . . .
H62B H 1.2882 -0.2862 -0.0941 0.047 Uiso 1 1 calc R U . . .
C40 C 1.2597(2) 0.16271(16) 0.17420(12) 0.0319(5) Uani 1 1 d . . . . .
H40 H 1.2939 0.1310 0.1364 0.038 Uiso 1 1 calc R U . . .
C30 C 0.3061(2) 0.12687(16) 0.46481(14) 0.0373(6) Uani 1 1 d . . . . .
H30A H 0.2577 0.1620 0.4273 0.056 Uiso 1 1 calc R U . . .
H30B H 0.2789 0.1488 0.5098 0.056 Uiso 1 1 calc R U . . .
H30C H 0.2844 0.0628 0.4636 0.056 Uiso 1 1 calc R U . . .
C56 C 0.5580(3) -0.34725(18) 0.04692(13) 0.0407(6) Uani 1 1 d . . . . .
H56A H 0.5047 -0.3152 0.0090 0.049 Uiso 1 1 calc R U . . .
H56B H 0.5006 -0.3944 0.0695 0.049 Uiso 1 1 calc R U . . .
C14 C 0.5061(3) 0.00496(16) 0.76442(12) 0.0349(5) Uani 1 1 d . . . . .
H14A H 0.4233 0.0103 0.7357 0.042 Uiso 1 1 calc R U . . .
H14B H 0.5728 -0.0338 0.7413 0.042 Uiso 1 1 calc R U . . .
C61 C 1.1185(3) -0.35406(17) -0.12100(14) 0.0418(6) Uani 1 1 d . . . . .
H61A H 1.0717 -0.3648 -0.1650 0.050 Uiso 1 1 calc R U . . .
H61B H 1.1521 -0.4134 -0.1003 0.050 Uiso 1 1 calc R U . . .
C57 C 0.6810(3) -0.39352(17) 0.01522(13) 0.0388(6) Uani 1 1 d . . . . .
H57A H 0.7203 -0.4382 0.0505 0.047 Uiso 1 1 calc R U . . .
H57B H 0.6507 -0.4272 -0.0244 0.047 Uiso 1 1 calc R U . . .
C26 C -0.0469(2) 0.49195(14) 0.71803(12) 0.0296(5) Uani 1 1 d . . . . .
H26A H 0.0464 0.4960 0.7355 0.035 Uiso 1 1 calc R U . . .
H26B H -0.0956 0.5495 0.7262 0.035 Uiso 1 1 calc R U . . .
C51 C 1.4583(2) 0.26552(17) 0.16208(12) 0.0363(6) Uani 1 1 d . . . . .
H51A H 1.4890 0.2209 0.1290 0.044 Uiso 1 1 calc R U . . .
H51B H 1.4410 0.3243 0.1356 0.044 Uiso 1 1 calc R U . . .
C25 C -0.1289(3) 0.43594(15) 0.82613(12) 0.0317(5) Uani 1 1 d . . . . .
H25A H -0.1992 0.4838 0.8307 0.038 Uiso 1 1 calc R U . . .
H25B H -0.0436 0.4572 0.8452 0.038 Uiso 1 1 calc R U . . .
C55 C 0.5925(2) -0.27968(16) 0.10033(12) 0.0338(5) Uani 1 1 d . . . . .
H55A H 0.6462 -0.2310 0.0770 0.041 Uiso 1 1 calc R U . . .
H55B H 0.5077 -0.2515 0.1166 0.041 Uiso 1 1 calc R U . . .
C59 C 0.8977(3) -0.37301(17) -0.05455(14) 0.0419(6) Uani 1 1 d . . . . .
H59A H 0.9300 -0.4302 -0.0298 0.050 Uiso 1 1 calc R U . . .
H59B H 0.8559 -0.3886 -0.0987 0.050 Uiso 1 1 calc R U . . .
C13 C 0.5620(3) 0.09682(17) 0.77258(12) 0.0392(6) Uani 1 1 d . . . . .
C52 C 1.6672(3) 0.33321(19) 0.18971(15) 0.0478(7) Uani 1 1 d . . . . .
H52A H 1.7201 0.3481 0.2308 0.057 Uiso 1 1 calc R U . . .
H52B H 1.6270 0.3905 0.1687 0.057 Uiso 1 1 calc R U . . .

loop_
_atom_site_aniso_label
_atom_site_aniso_U_11
_atom_site_aniso_U_22
_atom_site_aniso_U_33
_atom_site_aniso_U_23
_atom_site_aniso_U_13
_atom_site_aniso_U_12
S1 0.0228(3) 0.0242(3) 0.0285(3) -0.0033(2) -0.0001(2) -0.0011(2)
O1 0.0189(8) 0.0282(8) 0.0284(8) 0.0029(6) -0.0004(6) -0.0014(6)
O10 0.0168(7) 0.0282(8) 0.0261(7) 0.0051(6) 0.0017(6) -0.0035(6)
O9 0.0263(8) 0.0296(8) 0.0263(8) 0.0036(6) 0.0023(6) 0.0059(6)
O5 0.0307(9) 0.0285(8) 0.0341(8) 0.0050(6) 0.0056(7) -0.0076(7)
O14 0.0295(9) 0.0229(7) 0.0252(7) 0.0016(6) -0.0028(6) -0.0017(6)
O7 0.0300(9) 0.0226(8) 0.0372(9) 0.0041(6) 0.0077(7) -0.0032(6)
O6 0.0329(9) 0.0308(9) 0.0394(9) 0.0023(7) 0.0106(7) -0.0024(7)
O12 0.0273(9) 0.0364(9) 0.0291(8) -0.0049(7) -0.0033(7) -0.0017(7)
O8 0.0365(9) 0.0219(7) 0.0297(8) 0.0011(6) 0.0082(7) -0.0029(7)
O4 0.0301(9) 0.0246(8) 0.0317(8) 0.0054(6) 0.0058(7) -0.0007(6)
O11 0.0308(9) 0.0214(8) 0.0449(9) -0.0049(7) 0.0024(7) -0.0024(6)
O3 0.0284(9) 0.0415(9) 0.0322(9) 0.0101(7) 0.0011(7) -0.0002(7)
O2 0.0326(9) 0.0306(8) 0.0288(8) 0.0049(6) -0.0038(7) -0.0050(7)
C4 0.0252(11) 0.0166(9) 0.0270(10) -0.0017(8) 0.0058(9) -0.0003(8)
C10 0.0180(10) 0.0219(10) 0.0272(10) -0.0004(8) 0.0022(8) -0.0008(8)
C3 0.0239(11) 0.0150(9) 0.0328(11) -0.0026(8) 0.0068(9) -0.0029(8)
C22 0.0266(12) 0.0279(11) 0.0217(10) 0.0012(8) 0.0036(9) -0.0059(9)
O13 0.0390(11) 0.0563(12) 0.0402(10) -0.0002(8) 0.0069(8) -0.0141(9)
C7 0.0208(11) 0.0207(10) 0.0311(11) -0.0027(8) 0.0010(9) -0.0018(8)
C9 0.0203(11) 0.0183(10) 0.0266(10) -0.0013(8) 0.0046(8) -0.0017(8)
C27 0.0246(12) 0.0278(11) 0.0367(12) 0.0077(9) 0.0054(10) 0.0049(9)
C48 0.0266(11) 0.0205(10) 0.0207(10) 0.0071(8) 0.0005(8) 0.0013(8)
C19 0.0285(12) 0.0289(11) 0.0179(9) 0.0019(8) 0.0013(8) -0.0046(9)
N1 0.0269(10) 0.0214(9) 0.0265(9) 0.0012(7) 0.0020(8) 0.0022(7)
C38 0.0255(12) 0.0239(10) 0.0268(11) 0.0043(8) 0.0004(9) 0.0031(9)
C34 0.0230(11) 0.0216(10) 0.0297(11) -0.0052(8) 0.0010(9) 0.0014(8)
C32 0.0313(13) 0.0241(11) 0.0353(12) -0.0028(9) 0.0052(10) 0.0000(9)
C33 0.0254(12) 0.0239(11) 0.0310(11) -0.0025(9) -0.0011(9) 0.0011(9)
C18 0.0317(12) 0.0242(10) 0.0202(10) 0.0041(8) 0.0012(9) -0.0055(9)
C35 0.0294(13) 0.0369(13) 0.0284(11) -0.0002(9) -0.0003(10) 0.0022(10)
C53 0.0299(12) 0.0215(10) 0.0257(10) 0.0044(8) -0.0009(9) -0.0010(9)
C20 0.0278(12) 0.0260(11) 0.0243(10) 0.0011(8) 0.0030(9) -0.0012(9)
C23 0.0310(13) 0.0267(11) 0.0205(10) 0.0025(8) 0.0005(9) -0.0046(9)
C29 0.0180(10) 0.0272(11) 0.0269(11) 0.0037(8) -0.0003(8) -0.0055(8)
C21 0.0313(12) 0.0228(10) 0.0217(10) 0.0016(8) 0.0027(9) -0.0042(9)
C44 0.0241(11) 0.0210(10) 0.0305(11) 0.0003(8) 0.0002(9) 0.0021(8)
C46 0.0205(11) 0.0283(11) 0.0270(11) 0.0009(8) 0.0021(9) -0.0008(9)
C47 0.0284(12) 0.0250(11) 0.0259(11) 0.0005(8) 0.0025(9) 0.0032(9)
C6 0.0373(14) 0.0259(11) 0.0321(12) 0.0041(9) 0.0112(10) -0.0007(10)
C45 0.0250(11) 0.0193(10) 0.0231(10) 0.0039(8) 0.0000(8) 0.0004(8)
C8 0.0236(11) 0.0170(9) 0.0262(10) -0.0017(8) 0.0017(8) -0.0008(8)
C5 0.0278(12) 0.0238(11) 0.0311(11) -0.0001(9) 0.0058(9) 0.0004(9)
C50 0.0252(11) 0.0217(10) 0.0276(11) 0.0019(8) 0.0022(9) 0.0032(8)
C17 0.0268(12) 0.0264(11) 0.0201(10) 0.0010(8) 0.0009(8) -0.0011(9)
C12 0.0227(11) 0.0308(12) 0.0298(11) -0.0027(9) -0.0021(9) -0.0012(9)
C1 0.0322(13) 0.0278(12) 0.0400(13) 0.0029(10) 0.0161(10) -0.0067(10)
C11 0.0188(11) 0.0266(11) 0.0314(11) -0.0014(9) -0.0013(9) -0.0015(8)
C36 0.0243(12) 0.0398(13) 0.0358(13) -0.0057(10) -0.0056(10) 0.0040(10)
C2 0.0236(12) 0.0240(11) 0.0394(13) -0.0012(9) 0.0064(10) -0.0063(9)
C49 0.0221(11) 0.0259(11) 0.0263(10) 0.0066(8) 0.0018(9) -0.0010(9)
C37 0.0282(12) 0.0256(11) 0.0280(11) 0.0023(8) -0.0029(9) -0.0018(9)
C41 0.0290(12) 0.0280(11) 0.0294(11) 0.0065(9) 0.0021(9) 0.0028(9)
C24 0.0318(13) 0.0255(11) 0.0317(12) -0.0005(9) 0.0094(10) 0.0013(9)
C15 0.0293(13) 0.0276(11) 0.0322(12) 0.0043(9) 0.0029(10) -0.0020(9)
C42 0.0361(14) 0.0255(11) 0.0373(13) -0.0022(9) 0.0077(10) -0.0043(10)
C28 0.0215(11) 0.0318(12) 0.0255(11) 0.0067(9) -0.0008(9) -0.0014(9)
C60 0.0354(14) 0.0378(13) 0.0346(13) -0.0020(10) 0.0019(11) -0.0033(11)
C39 0.0335(13) 0.0321(12) 0.0286(11) -0.0036(9) -0.0015(10) -0.0013(10)
C31 0.0259(12) 0.0227(11) 0.0417(13) -0.0080(9) 0.0017(10) 0.0007(9)
C43 0.0393(14) 0.0236(11) 0.0321(12) -0.0018(9) 0.0099(10) -0.0012(10)
C16 0.0284(12) 0.0242(11) 0.0284(11) 0.0051(8) 0.0043(9) -0.0040(9)
C54 0.0319(13) 0.0263(11) 0.0274(11) -0.0004(9) 0.0025(9) -0.0048(9)
C58 0.0368(14) 0.0376(13) 0.0336(12) -0.0019(10) 0.0041(11) -0.0032(11)
C62 0.0401(15) 0.0383(14) 0.0396(14) -0.0025(11) 0.0067(11) -0.0077(11)
C40 0.0322(13) 0.0349(13) 0.0287(11) -0.0044(9) 0.0043(10) 0.0049(10)
C30 0.0237(12) 0.0321(13) 0.0564(16) -0.0045(11) 0.0029(11) 0.0001(10)
C56 0.0342(14) 0.0535(16) 0.0353(13) -0.0070(11) 0.0005(11) -0.0077(12)
C14 0.0369(14) 0.0370(13) 0.0299(12) 0.0042(10) 0.0031(10) -0.0035(11)
C61 0.0416(15) 0.0356(13) 0.0484(15) -0.0030(11) 0.0109(12) -0.0077(11)
C57 0.0433(15) 0.0398(14) 0.0342(13) -0.0074(10) 0.0053(11) -0.0092(11)
C26 0.0277(12) 0.0215(10) 0.0388(12) 0.0035(9) 0.0073(10) -0.0001(9)
C51 0.0344(14) 0.0412(14) 0.0324(12) 0.0038(10) 0.0045(10) 0.0011(11)
C25 0.0390(14) 0.0224(11) 0.0338(12) -0.0020(9) 0.0079(10) -0.0011(10)
C55 0.0296(13) 0.0396(13) 0.0322(12) -0.0022(10) -0.0005(10) -0.0011(10)
C59 0.0442(16) 0.0383(14) 0.0440(15) -0.0074(11) 0.0106(12) -0.0062(12)
C13 0.0507(17) 0.0360(13) 0.0300(12) 0.0061(10) -0.0003(11) -0.0070(12)
C52 0.0466(17) 0.0466(16) 0.0518(16) -0.0109(12) 0.0155(13) -0.0152(13)

loop_
_atom_type_symbol
_atom_type_description
_atom_type_scat_dispersion_real
_atom_type_scat_dispersion_imag
_atom_type_scat_source
C C 0.0033 0.0016 'International Tables Vol C Tables 4.2.6.8 and 6.1.1.4'
H H 0.0000 0.0000 'International Tables Vol C Tables 4.2.6.8 and 6.1.1.4'
N N 0.0061 0.0033 'International Tables Vol C Tables 4.2.6.8 and 6.1.1.4'
O O 0.0106 0.0060 'International Tables Vol C Tables 4.2.6.8 and 6.1.1.4'
S S 0.1246 0.1234 'International Tables Vol C Tables 4.2.6.8 and 6.1.1.4'

loop_
_geom_angle_atom_site_label_1
_geom_angle_atom_site_label_2
_geom_angle_atom_site_label_3
_geom_angle
_geom_angle_site_symmetry_1
_geom_angle_site_symmetry_3
_geom_angle_publ_flag
O12 S1 O11 119.91(10) . . ?
O12 S1 N1 107.23(9) . . ?
O11 S1 N1 106.91(9) . . ?
O12 S1 C34 107.05(10) . . ?
O11 S1 C34 106.68(10) . . ?
N1 S1 C34 108.70(10) . . ?
C8 O1 C11 117.26(16) . . ?
C9 O10 C29 118.50(15) . . ?
C27 O9 C28 111.30(16) . . ?
C54 O14 C53 112.50(15) . . ?
C21 O7 C24 117.52(17) . . ?
C26 O8 C25 111.13(16) . . ?
C17 O4 C16 117.09(16) . . ?
C15 O3 C14 115.51(17) . . ?
C12 O2 C13 109.40(17) . . ?
C3 C4 C5 118.57(19) . . ?
C3 C4 C10 119.29(19) . . ?
C5 C4 C10 122.1(2) . . ?
C9 C10 C4 120.90(19) . . ?
C4 C3 C2 118.95(19) . . ?
C4 C3 C7 119.07(19) . . ?
C2 C3 C7 122.0(2) . . ?
C17 C22 C21 119.2(2) . . ?
C51 O13 C52 114.3(2) . . ?
C8 C7 C3 120.8(2) . . ?
O10 C9 C10 126.17(19) . . ?
O10 C9 C8 113.93(17) . . ?
C10 C9 C8 119.90(19) . . ?
O9 C27 C26 110.12(17) . . ?
C47 C48 C49 118.82(19) . . ?
C47 C48 C53 120.42(19) . . ?
C49 C48 C53 120.75(19) . . ?
C18 C19 C20 121.4(2) . . ?
C18 C19 C23 121.20(19) . . ?
C20 C19 C23 117.4(2) . . ?
C44 N1 C37 117.01(17) . . ?
C44 N1 S1 122.24(14) . . ?
C37 N1 S1 120.74(14) . . ?
C39 C38 C43 118.0(2) . . ?
C39 C38 C37 120.5(2) . . ?
C43 C38 C37 121.4(2) . . ?
C33 C34 C35 120.5(2) . . ?
C33 C34 S1 118.92(17) . . ?
C35 C34 S1 120.56(17) . . ?
C31 C32 C33 121.0(2) . . ?
C34 C33 C32 119.4(2) . . ?
C19 C18 C17 119.28(19) . . ?
C36 C35 C34 119.1(2) . . ?
O14 C53 C48 108.05(16) . . ?
C21 C20 C19 118.1(2) . . ?
O6 C23 O5 123.4(2) . . ?
O6 C23 C19 120.56(19) . . ?
O5 C23 C19 116.0(2) . . ?
O10 C29 C28 113.24(17) . . ?
O7 C21 C20 124.1(2) . . ?
O7 C21 C22 114.22(18) . . ?
C20 C21 C22 121.67(19) . . ?
N1 C44 C45 114.82(17) . . ?
C45 C46 C47 120.6(2) . . ?
C48 C47 C46 120.7(2) . . ?
C5 C6 C1 120.3(2) . . ?
C46 C45 C50 118.59(19) . . ?
C46 C45 C44 118.86(19) . . ?
C50 C45 C44 122.38(19) . . ?
O1 C8 C7 125.64(19) . . ?
O1 C8 C9 114.32(17) . . ?
C7 C8 C9 120.03(19) . . ?
C6 C5 C4 121.0(2) . . ?
C49 C50 C45 121.0(2) . . ?
O4 C17 C22 123.26(19) . . ?
O4 C17 C18 116.33(18) . . ?
C22 C17 C18 120.4(2) . . ?
O2 C12 C11 110.22(17) . . ?
C2 C1 C6 120.2(2) . . ?
O1 C11 C12 107.41(17) . . ?
C35 C36 C31 121.6(2) . . ?
C1 C2 C3 120.9(2) . . ?
C50 C49 C48 120.3(2) . . ?
N1 C37 C38 113.51(17) . . ?
C40 C41 C42 118.4(2) . . ?
C40 C41 C51 121.5(2) . . ?
C42 C41 C51 120.1(2) . . ?
O7 C24 C25 107.30(19) . . ?
O3 C15 C16 112.39(18) . . ?
C43 C42 C41 120.7(2) . . ?
O9 C28 C29 109.68(16) . . ?
C59 C60 C61 114.5(2) . . ?
C38 C39 C40 121.1(2) . . ?
C32 C31 C36 118.4(2) . . ?
C32 C31 C30 120.9(2) . . ?
C36 C31 C30 120.7(2) . . ?
C42 C43 C38 120.9(2) . . ?
O4 C16 C15 106.40(16) . . ?
O14 C54 C55 107.97(18) . . ?
C59 C58 C57 113.8(2) . . ?
C52 C62 C61 112.7(2) 2_855 . ?
C41 C40 C39 120.8(2) . . ?
C55 C56 C57 114.1(2) . . ?
O3 C14 C13 107.39(19) . . ?
C60 C61 C62 113.9(2) . . ?
C58 C57 C56 114.6(2) . . ?
O8 C26 C27 110.70(18) . . ?
O13 C51 C41 109.95(18) . . ?
O8 C25 C24 109.32(18) . . ?
C54 C55 C56 114.7(2) . . ?
C60 C59 C58 114.2(2) . . ?
O2 C13 C14 108.45(19) . . ?
O13 C52 C62 115.0(2) . 2_855 ?

loop_
_geom_bond_atom_site_label_1
_geom_bond_atom_site_label_2
_geom_bond_distance
_geom_bond_site_symmetry_2
_geom_bond_publ_flag
S1 O12 1.4309(16) . ?
S1 O11 1.4385(16) . ?
S1 N1 1.6252(18) . ?
S1 C34 1.763(2) . ?
O1 C8 1.366(2) . ?
O1 C11 1.433(2) . ?
O10 C9 1.365(2) . ?
O10 C29 1.431(2) . ?
O9 C27 1.413(3) . ?
O9 C28 1.420(3) . ?
O5 C23 1.301(2) . ?
O14 C54 1.416(2) . ?
O14 C53 1.437(2) . ?
O7 C21 1.378(2) . ?
O7 C24 1.425(3) . ?
O6 C23 1.242(3) . ?
O8 C26 1.418(2) . ?
O8 C25 1.422(3) . ?
O4 C17 1.369(3) . ?
O4 C16 1.442(3) . ?
O3 C15 1.419(3) . ?
O3 C14 1.428(3) . ?
O2 C12 1.416(3) . ?
O2 C13 1.441(3) . ?
C4 C3 1.412(3) . ?
C4 C5 1.412(3) . ?
C4 C10 1.418(3) . ?
C10 C9 1.367(3) . ?
C3 C2 1.418(3) . ?
C3 C7 1.420(3) . ?
C22 C17 1.387(3) . ?
C22 C21 1.395(3) . ?
O13 C51 1.425(3) . ?
O13 C52 1.434(3) . ?
C7 C8 1.369(3) . ?
C9 C8 1.429(3) . ?
C27 C26 1.499(3) . ?
C48 C47 1.385(3) . ?
C48 C49 1.397(3) . ?
C48 C53 1.503(3) . ?
C19 C18 1.384(3) . ?
C19 C20 1.402(3) . ?
C19 C23 1.485(3) . ?
N1 C44 1.467(3) . ?
N1 C37 1.468(3) . ?
C38 C39 1.386(3) . ?
C38 C43 1.391(3) . ?
C38 C37 1.517(3) . ?
C34 C33 1.385(3) . ?
C34 C35 1.390(3) . ?
C32 C31 1.387(3) . ?
C32 C33 1.394(3) . ?
C18 C17 1.399(3) . ?
C35 C36 1.383(3) . ?
C20 C21 1.384(3) . ?
C29 C28 1.498(3) . ?
C44 C45 1.510(3) . ?
C46 C45 1.389(3) . ?
C46 C47 1.389(3) . ?
C6 C5 1.369(3) . ?
C6 C1 1.397(3) . ?
C45 C50 1.393(3) . ?
C50 C49 1.382(3) . ?
C12 C11 1.493(3) . ?
C1 C2 1.364(3) . ?
C36 C31 1.390(3) . ?
C41 C40 1.379(3) . ?
C41 C42 1.395(3) . ?
C41 C51 1.511(3) . ?
C24 C25 1.500(3) . ?
C15 C16 1.514(3) . ?
C42 C43 1.384(3) . ?
C60 C59 1.514(3) . ?
C60 C61 1.517(4) . ?
C39 C40 1.389(3) . ?
C31 C30 1.504(3) . ?
C54 C55 1.508(3) . ?
C58 C59 1.519(3) . ?
C58 C57 1.525(3) . ?
C62 C52 1.506(4) 2_855 ?
C62 C61 1.520(3) . ?
C56 C55 1.527(3) . ?
C56 C57 1.531(4) . ?
C14 C13 1.500(3) . ?
C52 C62 1.506(4) 2_855 ?
